data_7247318
loop_
_publ_author_name
'Feng, Jingjuan'
'Kong, Cunding'
'Chen, Yunhui'
'Cen, Peipei'
'Ding, Yi'
'Guo, Yan'
'Zhang, Fengyuan'
'Liu, Xiangyu'

_publ_section_title
;
 Lanthanide-MOFs as multi-responsive photoluminescence sensor for
 sensitively detecting Fe3+, Cr2O72&#x2212; and nitrofuran antibiotics
;
_journal_issue 37
_journal_name_full 'RSC Advances'
_journal_page_first 26196
_journal_page_last 26202
_journal_paper_doi 10.1039/D3RA03817C
_journal_volume 13
_journal_year 2023
_chemical_formula_moiety 'C15 H8 Eu N O8, H2 O, 1.2[H2O]'
_chemical_formula_sum 'C15 H10 Eu N O9'
_chemical_formula_weight 500.20
_space_group_crystal_system monoclinic
_space_group_IT_number 14
_space_group_name_Hall '-P 2ybc'
_space_group_name_H-M_alt 'P 1 21/c 1'
_atom_sites_solution_hydrogens mixed
_atom_sites_solution_primary iterative
_audit_creation_date 2023-08-15
_audit_creation_method
;
Olex2 1.3
(compiled Nov 21 2019 18:26:39 for OlexSys, GUI svn.r6003)
;
_audit_update_record
;
2023-08-15 deposited with the CCDC.	2023-08-18 downloaded from the CCDC.
;
_cell_angle_alpha 90
_cell_angle_beta 96.428(3)
_cell_angle_gamma 90
_cell_formula_units_Z 4
_cell_length_a 11.4603(3)
_cell_length_b 13.9922(4)
_cell_length_c 11.4697(4)
_cell_measurement_reflns_used 2619
_cell_measurement_temperature 150.01
_cell_measurement_theta_max 73.3530
_cell_measurement_theta_min 3.8780
_cell_volume 1827.66(10)
_computing_molecular_graphics 'Olex2 1.3 (Dolomanov et al., 2009)'
_computing_publication_material 'Olex2 1.3 (Dolomanov et al., 2009)'
_computing_structure_refinement 'XL  (Sheldrick, 2008)'
_computing_structure_solution 'olex2.solve 1.3 (Bourhis et al., 2015)'
_diffrn_ambient_temperature 150.01
_diffrn_measured_fraction_theta_full 0.993
_diffrn_measured_fraction_theta_max 0.993
_diffrn_measurement_device_type 'SuperNova, Dual, Cu at home/near, Atlas'
_diffrn_radiation_type CuK\a
_diffrn_radiation_wavelength 1.54184
_diffrn_reflns_av_R_equivalents 0.0425
_diffrn_reflns_av_unetI/netI 0.0544
_diffrn_reflns_Laue_measured_fraction_full 0.993
_diffrn_reflns_Laue_measured_fraction_max 0.993
_diffrn_reflns_limit_h_max 10
_diffrn_reflns_limit_h_min -13
_diffrn_reflns_limit_k_max 16
_diffrn_reflns_limit_k_min -14
_diffrn_reflns_limit_l_max 13
_diffrn_reflns_limit_l_min -10
_diffrn_reflns_number 7381
_diffrn_reflns_point_group_measured_fraction_full 0.993
_diffrn_reflns_point_group_measured_fraction_max 0.993
_diffrn_reflns_theta_full 66.577
_diffrn_reflns_theta_max 66.577
_diffrn_reflns_theta_min 3.882
_exptl_absorpt_coefficient_mu 25.008
_exptl_absorpt_correction_T_max 1.00000
_exptl_absorpt_correction_T_min 0.26567
_exptl_absorpt_correction_type multi-scan
_exptl_absorpt_process_details 'CrysAlisPro 1.171.39.46 (Rigaku OD, 2018)'
_exptl_crystal_colour colourless
_exptl_crystal_colour_primary colourless
_exptl_crystal_density_diffrn 1.818
_exptl_crystal_description block
_exptl_crystal_F_000 968
_exptl_crystal_size_max 0.19
_exptl_crystal_size_mid 0.18
_exptl_crystal_size_min 0.17
_refine_diff_density_max 1.030
_refine_diff_density_min -0.853
_refine_diff_density_rms 0.119
_refine_ls_extinction_method none
_refine_ls_goodness_of_fit_ref 1.012
_refine_ls_hydrogen_treatment constr
_refine_ls_matrix_type full
_refine_ls_number_parameters 235
_refine_ls_number_reflns 3204
_refine_ls_number_restraints 0
_refine_ls_restrained_S_all 1.012
_refine_ls_R_factor_all 0.0435
_refine_ls_R_factor_gt 0.0341
_refine_ls_shift/su_max 0.000
_refine_ls_shift/su_mean 0.000
_refine_ls_structure_factor_coef Fsqd
_refine_ls_weighting_details 'w=1/[\s^2^(Fo^2^)+(0.0434P)^2^] where P=(Fo^2^+2Fc^2^)/3'
_refine_ls_weighting_scheme calc
_refine_ls_wR_factor_gt 0.0812
_refine_ls_wR_factor_ref 0.0858
_reflns_Friedel_coverage 0.000
_reflns_number_gt 2695
_reflns_number_total 3204
_reflns_threshold_expression 'I > 2\s(I)'
_cod_data_source_file d3ra03817c2.cif
_cod_data_source_block dl2_sq
_cod_original_cell_volume 1827.65(10)
_cod_database_code 7247318
_shelx_shelxl_version_number 2018/3
_shelx_space_group_comment
;
The symmetry employed for this shelxl refinement is uniquely defined
by the following loop, which should always be used as a source of
symmetry information in preference to the above space-group names.
They are only intended as comments.
;
_shelx_estimated_absorpt_t_max 0.100
_shelx_estimated_absorpt_t_min 0.087
_olex2_refinement_description
;
1. Fixed Uiso
 At 1.2 times of:
  All C(H) groups, All N(H) groups
 At 1.5 times of:
  All O(H,H) groups
2.a Riding coordinates:
 O1W(H1WA,H1WB)
2.b Aromatic/amide H refined with riding coordinates:
 N1(H1), C3(H3), C4(H4), C6(H6), C9(H9), C10(H10), C11(H11), C12(H12)
;
_platon_squeeze_void_probe_radius 1.20
_olex2_submission_special_instructions 'No special instructions were received'

loop_
_space_group_symop_operation_xyz
'x, y, z'
'-x, y+1/2, -z+1/2'
'-x, -y, -z'
'x, -y-1/2, z-1/2'

loop_
_atom_site_label
_atom_site_type_symbol
_atom_site_fract_x
_atom_site_fract_y
_atom_site_fract_z
_atom_site_U_iso_or_equiv
_atom_site_adp_type
_atom_site_occupancy
_atom_site_site_symmetry_order
_atom_site_calc_flag
_atom_site_refinement_flags_posn
_atom_site_refinement_flags_adp
_atom_site_refinement_flags_occupancy
_atom_site_disorder_assembly
_atom_site_disorder_group
Eu1 Eu 0.10379(2) 0.66830(2) 0.53783(2) 0.01307(11) Uani 1 1 d . . . . .
O1 O 0.1367(3) 0.5051(3) 0.5417(3) 0.0214(8) Uani 1 1 d . . . . .
O2 O 0.0956(3) 0.3687(3) 0.4452(3) 0.0214(8) Uani 1 1 d . . . . .
O3 O 0.7274(3) 0.3490(3) 0.5782(3) 0.0238(8) Uani 1 1 d . . . . .
O4 O 0.6913(3) 0.3053(3) 0.3941(4) 0.0321(10) Uani 1 1 d . . . . .
O5 O 0.1181(3) 0.6304(2) 0.7448(3) 0.0227(8) Uani 1 1 d . . . . .
O6 O 0.1034(3) 0.6840(2) 0.9271(3) 0.0227(8) Uani 1 1 d . . . . .
O7 O 0.0507(3) 0.7995(3) 0.6562(3) 0.0222(8) Uani 1 1 d . . . . .
O8 O 0.0225(3) 0.8505(3) 0.8353(3) 0.0209(8) Uani 1 1 d . . . . .
N1 N 0.1686(4) 0.4142(3) 0.0377(4) 0.0297(11) Uani 1 1 d . . . . .
H1 H 0.141208 0.423091 -0.036303 0.036 Uiso 1 1 calc R U . . .
C1 C 0.1646(4) 0.4313(4) 0.4902(4) 0.0176(10) Uani 1 1 d . . . . .
C2 C 0.2943(4) 0.4117(3) 0.4854(5) 0.0167(10) Uani 1 1 d . . . . .
C3 C 0.3689(4) 0.4166(4) 0.5902(4) 0.0198(11) Uani 1 1 d . . . . .
H3 H 0.339520 0.437856 0.659994 0.024 Uiso 1 1 calc R U . . .
C4 C 0.4867(4) 0.3903(4) 0.5922(5) 0.0226(11) Uani 1 1 d . . . . .
H4 H 0.537526 0.393431 0.663508 0.027 Uiso 1 1 calc R U . . .
C5 C 0.5294(4) 0.3597(4) 0.4903(5) 0.0208(11) Uani 1 1 d . . . . .
C6 C 0.4540(4) 0.3553(4) 0.3860(5) 0.0219(11) Uani 1 1 d . . . . .
H6 H 0.483457 0.333519 0.316525 0.026 Uiso 1 1 calc R U . . .
C7 C 0.3363(4) 0.3823(4) 0.3816(5) 0.0197(11) Uani 1 1 d . . . . .
C8 C 0.2667(4) 0.3902(4) 0.2650(5) 0.0208(11) Uani 1 1 d . . . . .
C9 C 0.2651(5) 0.3157(4) 0.1844(6) 0.0310(13) Uani 1 1 d . . . . .
H9 H 0.299403 0.255871 0.207623 0.037 Uiso 1 1 calc R U . . .
C10 C 0.2138(5) 0.3287(4) 0.0710(5) 0.0324(14) Uani 1 1 d . . . . .
H10 H 0.210565 0.277341 0.016529 0.039 Uiso 1 1 calc R U . . .
C11 C 0.1638(5) 0.4863(4) 0.1136(5) 0.0293(13) Uani 1 1 d . . . . .
H11 H 0.127309 0.544839 0.088334 0.035 Uiso 1 1 calc R U . . .
C12 C 0.2119(5) 0.4756(4) 0.2281(5) 0.0262(12) Uani 1 1 d . . . . .
H12 H 0.207767 0.526536 0.282223 0.031 Uiso 1 1 calc R U . . .
C13 C 0.6565(4) 0.3359(4) 0.4893(5) 0.0229(12) Uani 1 1 d . . . . .
C14 C 0.0961(4) 0.6925(4) 0.8182(4) 0.0188(11) Uani 1 1 d . . . . .
C15 C 0.0526(4) 0.7902(4) 0.7652(4) 0.0175(10) Uani 1 1 d . . . . .
O1W O 0.1518(3) 0.4438(3) 0.8102(4) 0.0340(9) Uani 1 1 d . . . . .
H1WA H 0.145917 0.502702 0.792018 0.051 Uiso 1 1 d R U . . .
H1WB H 0.092527 0.417722 0.772198 0.051 Uiso 1 1 d R U . . .

loop_
_atom_site_aniso_label
_atom_site_aniso_U_11
_atom_site_aniso_U_22
_atom_site_aniso_U_33
_atom_site_aniso_U_23
_atom_site_aniso_U_13
_atom_site_aniso_U_12
Eu1 0.01268(16) 0.01906(17) 0.00779(14) 0.00002(11) 0.00259(10) 0.00134(12)
O1 0.0221(17) 0.0256(19) 0.0169(17) -0.0021(15) 0.0034(14) 0.0013(16)
O2 0.0169(17) 0.0282(19) 0.0193(18) -0.0026(16) 0.0035(14) -0.0008(16)
O3 0.0190(17) 0.035(2) 0.0174(19) 0.0018(16) 0.0014(15) 0.0041(16)
O4 0.0164(18) 0.053(3) 0.027(2) -0.019(2) 0.0037(16) 0.0039(18)
O5 0.036(2) 0.0193(18) 0.0125(18) -0.0013(14) 0.0029(15) 0.0042(16)
O6 0.032(2) 0.0237(19) 0.0133(18) 0.0019(14) 0.0061(16) 0.0033(16)
O7 0.0314(19) 0.0218(18) 0.0139(18) 0.0007(15) 0.0039(15) 0.0005(16)
O8 0.0262(18) 0.0297(19) 0.0064(16) -0.0034(14) 0.0004(14) 0.0055(16)
N1 0.039(3) 0.031(3) 0.019(2) 0.000(2) -0.001(2) 0.000(2)
C1 0.018(2) 0.024(3) 0.011(2) 0.004(2) 0.0050(19) -0.001(2)
C2 0.015(2) 0.016(2) 0.020(3) -0.001(2) 0.005(2) -0.002(2)
C3 0.020(2) 0.026(3) 0.014(2) -0.001(2) 0.006(2) 0.002(2)
C4 0.019(3) 0.028(3) 0.021(3) 0.002(2) 0.003(2) -0.001(2)
C5 0.018(3) 0.025(3) 0.020(3) 0.000(2) 0.001(2) 0.001(2)
C6 0.021(3) 0.026(3) 0.020(3) -0.002(2) 0.008(2) 0.003(2)
C7 0.014(2) 0.025(3) 0.021(3) 0.000(2) 0.005(2) -0.003(2)
C8 0.019(2) 0.025(3) 0.019(3) 0.000(2) 0.006(2) 0.000(2)
C9 0.035(3) 0.031(3) 0.026(3) -0.002(2) -0.001(3) 0.009(3)
C10 0.045(4) 0.029(3) 0.022(3) -0.005(2) -0.002(3) 0.003(3)
C11 0.034(3) 0.026(3) 0.026(3) 0.002(2) 0.000(2) 0.005(3)
C12 0.032(3) 0.024(3) 0.023(3) -0.001(2) 0.005(2) 0.003(2)
C13 0.019(3) 0.026(3) 0.025(3) 0.002(2) 0.009(2) 0.003(2)
C14 0.021(3) 0.023(3) 0.012(2) 0.000(2) -0.002(2) -0.004(2)
C15 0.016(2) 0.025(3) 0.011(2) 0.000(2) 0.0024(19) 0.001(2)
O1W 0.043(2) 0.032(2) 0.025(2) 0.0040(18) -0.0075(18) -0.0107(19)

loop_
_atom_type_symbol
_atom_type_description
_atom_type_scat_dispersion_real
_atom_type_scat_dispersion_imag
_atom_type_scat_source
C C 0.0181 0.0091 'International Tables Vol C Tables 4.2.6.8 and 6.1.1.4'
H H 0.0000 0.0000 'International Tables Vol C Tables 4.2.6.8 and 6.1.1.4'
N N 0.0311 0.0180 'International Tables Vol C Tables 4.2.6.8 and 6.1.1.4'
O O 0.0492 0.0322 'International Tables Vol C Tables 4.2.6.8 and 6.1.1.4'
Eu Eu -8.9294 11.1857 'International Tables Vol C Tables 4.2.6.8 and 6.1.1.4'

loop_
_geom_angle_atom_site_label_1
_geom_angle_atom_site_label_2
_geom_angle_atom_site_label_3
_geom_angle
_geom_angle_site_symmetry_1
_geom_angle_site_symmetry_3
_geom_angle_publ_flag
O1 Eu1 O2 86.51(12) . 3_566 ?
O1 Eu1 O3 77.21(12) . 3_666 ?
O1 Eu1 O4 89.68(13) . 3_666 ?
O1 Eu1 O5 76.84(12) . . ?
O1 Eu1 O6 147.31(12) . 4_575 ?
O1 Eu1 O7 142.61(12) . . ?
O1 Eu1 O8 87.43(12) . 4_575 ?
O1 Eu1 C13 79.74(14) . 3_666 ?
O1 Eu1 C14 127.59(12) . 4_575 ?
O1 Eu1 C15 123.41(13) . . ?
O1 Eu1 C15 102.21(13) . 4_575 ?
O2 Eu1 O3 147.06(12) 3_566 3_666 ?
O2 Eu1 O4 156.38(14) 3_566 3_666 ?
O2 Eu1 O5 80.32(12) 3_566 . ?
O2 Eu1 O6 106.50(13) 3_566 4_575 ?
O2 Eu1 O7 79.23(12) 3_566 . ?
O2 Eu1 O8 77.52(12) 3_566 4_575 ?
O2 Eu1 C13 166.10(14) 3_566 3_666 ?
O2 Eu1 C14 104.92(13) 3_566 4_575 ?
O2 Eu1 C15 77.58(12) 3_566 . ?
O2 Eu1 C15 92.71(12) 3_566 4_575 ?
O3 Eu1 C13 26.39(14) 3_666 3_666 ?
O3 Eu1 C14 65.70(12) 3_666 4_575 ?
O3 Eu1 C15 135.18(12) 3_666 . ?
O3 Eu1 C15 63.76(12) 3_666 4_575 ?
O4 Eu1 O3 53.17(12) 3_666 3_666 ?
O4 Eu1 O5 76.12(13) 3_666 . ?
O4 Eu1 O6 89.05(14) 3_666 4_575 ?
O4 Eu1 C13 27.09(15) 3_666 3_666 ?
O4 Eu1 C14 95.85(14) 3_666 4_575 ?
O4 Eu1 C15 85.19(12) 3_666 . ?
O4 Eu1 C15 110.87(13) 3_666 4_575 ?
O5 Eu1 O3 122.27(12) . 3_666 ?
O5 Eu1 O6 134.11(12) . 4_575 ?
O5 Eu1 C13 98.33(14) . 3_666 ?
O5 Eu1 C14 154.78(12) . 4_575 ?
O5 Eu1 C15 47.22(12) . . ?
O5 Eu1 C15 173.00(12) . 4_575 ?
O6 Eu1 O3 75.99(12) 4_575 3_666 ?
O6 Eu1 C13 84.48(14) 4_575 3_666 ?
O6 Eu1 C14 20.67(13) 4_575 4_575 ?
O6 Eu1 C15 48.56(12) 4_575 4_575 ?
O6 Eu1 C15 89.02(12) 4_575 . ?
O7 Eu1 O3 129.82(12) . 3_666 ?
O7 Eu1 O4 89.95(13) . 3_666 ?
O7 Eu1 O5 66.83(12) . . ?
O7 Eu1 O6 70.06(12) . 4_575 ?
O7 Eu1 O8 122.11(12) . 4_575 ?
O7 Eu1 C13 113.12(14) . 3_666 ?
O7 Eu1 C14 89.61(12) . 4_575 ?
O7 Eu1 C15 19.60(13) . . ?
O7 Eu1 C15 112.76(13) . 4_575 ?
O8 Eu1 O3 73.36(12) 4_575 3_666 ?
O8 Eu1 O4 125.62(13) 4_575 3_666 ?
O8 Eu1 O5 153.49(12) 4_575 . ?
O8 Eu1 O6 67.18(12) 4_575 4_575 ?
O8 Eu1 C13 99.69(14) 4_575 3_666 ?
O8 Eu1 C14 48.09(12) 4_575 4_575 ?
O8 Eu1 C15 20.55(12) 4_575 4_575 ?
O8 Eu1 C15 138.51(12) 4_575 . ?
C13 Eu1 C14 82.25(14) 3_666 4_575 ?
C13 Eu1 C15 111.75(14) 3_666 . ?
C13 Eu1 C15 88.27(14) 3_666 4_575 ?
C14 Eu1 C15 108.99(13) 4_575 . ?
C15 Eu1 C14 28.37(13) 4_575 4_575 ?
C15 Eu1 C15 132.11(8) 4_575 . ?
C1 O1 Eu1 149.0(3) . . ?
C1 O2 Eu1 133.5(3) . 3_566 ?
C13 O3 Eu1 91.3(3) . 3_666 ?
C13 O4 Eu1 93.3(3) . 3_666 ?
C14 O5 Eu1 120.7(3) . . ?
C14 O6 Eu1 116.0(3) . 4_576 ?
C15 O7 Eu1 120.4(3) . . ?
C15 O8 Eu1 116.3(3) . 4_576 ?
C10 N1 H1 119.0 . . ?
C11 N1 H1 119.0 . . ?
C11 N1 C10 122.0(5) . . ?
O1 C1 O2 126.1(4) . . ?
O1 C1 C2 118.1(4) . . ?
O2 C1 C2 115.8(4) . . ?
C3 C2 C1 117.8(4) . . ?
C7 C2 C1 121.1(4) . . ?
C7 C2 C3 120.9(4) . . ?
C2 C3 H3 120.1 . . ?
C2 C3 C4 119.9(5) . . ?
C4 C3 H3 120.1 . . ?
C3 C4 H4 120.0 . . ?
C5 C4 C3 120.0(5) . . ?
C5 C4 H4 120.0 . . ?
C4 C5 C6 119.6(5) . . ?
C4 C5 C13 120.8(5) . . ?
C6 C5 C13 119.6(5) . . ?
C5 C6 H6 119.3 . . ?
C7 C6 C5 121.5(5) . . ?
C7 C6 H6 119.3 . . ?
C2 C7 C6 118.2(5) . . ?
C2 C7 C8 123.1(4) . . ?
C6 C7 C8 118.2(5) . . ?
C9 C8 C7 120.6(5) . . ?
C9 C8 C12 117.9(5) . . ?
C12 C8 C7 121.1(5) . . ?
C8 C9 H9 120.0 . . ?
C10 C9 C8 120.0(5) . . ?
C10 C9 H9 120.0 . . ?
N1 C10 C9 119.8(5) . . ?
N1 C10 H10 120.1 . . ?
C9 C10 H10 120.1 . . ?
N1 C11 H11 120.1 . . ?
N1 C11 C12 119.9(5) . . ?
C12 C11 H11 120.1 . . ?
C8 C12 H12 119.9 . . ?
C11 C12 C8 120.2(5) . . ?
C11 C12 H12 119.9 . . ?
O3 C13 Eu1 62.3(3) . 3_666 ?
O3 C13 O4 120.8(5) . . ?
O3 C13 C5 120.5(5) . . ?
O4 C13 Eu1 59.6(3) . 3_666 ?
O4 C13 C5 118.6(5) . . ?
C5 C13 Eu1 166.9(4) . 3_666 ?
Eu1 C14 Eu1 148.00(17) 4_576 . ?
O5 C14 Eu1 39.9(2) . . ?
O5 C14 Eu1 165.1(4) . 4_576 ?
O5 C14 C15 115.2(4) . . ?
O6 C14 Eu1 167.4(4) . . ?
O6 C14 Eu1 43.3(2) . 4_576 ?
O6 C14 O5 127.6(5) . . ?
O6 C14 C15 117.2(4) . . ?
C15 C14 Eu1 75.4(3) . . ?
C15 C14 Eu1 75.5(3) . 4_576 ?
Eu1 C15 Eu1 149.81(17) 4_576 . ?
O7 C15 Eu1 40.0(2) . . ?
O7 C15 Eu1 160.8(4) . 4_576 ?
O7 C15 C14 116.7(4) . . ?
O8 C15 Eu1 43.1(2) . 4_576 ?
O8 C15 Eu1 166.6(4) . . ?
O8 C15 O7 126.9(5) . . ?
O8 C15 C14 116.4(4) . . ?
C14 C15 Eu1 76.8(3) . . ?
C14 C15 Eu1 76.1(3) . 4_576 ?
H1WA O1W H1WB 104.7 . . ?

loop_
_geom_bond_atom_site_label_1
_geom_bond_atom_site_label_2
_geom_bond_distance
_geom_bond_site_symmetry_2
_geom_bond_publ_flag
Eu1 O1 2.314(4) . ?
Eu1 O2 2.372(3) 3_566 ?
Eu1 O3 2.480(3) 3_666 ?
Eu1 O4 2.419(4) 3_666 ?
Eu1 O5 2.420(4) . ?
Eu1 O6 2.426(4) 4_575 ?
Eu1 O7 2.402(4) . ?
Eu1 O8 2.418(3) 4_575 ?
Eu1 C13 2.800(5) 3_666 ?
Eu1 C14 3.178(5) 4_575 ?
Eu1 C15 3.170(5) 4_575 ?
Eu1 C15 3.224(5) . ?
O1 C1 1.249(6) . ?
O2 C1 1.252(6) . ?
O3 C13 1.245(7) . ?
O4 C13 1.277(7) . ?
O5 C14 1.254(6) . ?
O6 C14 1.248(6) . ?
O7 C15 1.255(6) . ?
O8 C15 1.242(6) . ?
N1 H1 0.8800 . ?
N1 C10 1.342(7) . ?
N1 C11 1.337(7) . ?
C1 C2 1.519(6) . ?
C2 C3 1.396(7) . ?
C2 C7 1.395(7) . ?
C3 H3 0.9500 . ?
C3 C4 1.398(7) . ?
C4 H4 0.9500 . ?
C4 C5 1.385(7) . ?
C5 C6 1.396(7) . ?
C5 C13 1.495(7) . ?
C6 H6 0.9500 . ?
C6 C7 1.396(7) . ?
C7 C8 1.482(7) . ?
C8 C9 1.392(8) . ?
C8 C12 1.393(7) . ?
C9 H9 0.9500 . ?
C9 C10 1.379(8) . ?
C10 H10 0.9500 . ?
C11 H11 0.9500 . ?
C11 C12 1.375(8) . ?
C12 H12 0.9500 . ?
C14 C15 1.556(7) . ?
O1W H1WA 0.8509 . ?
O1W H1WB 0.8481 . ?

loop_
_geom_torsion_atom_site_label_1
_geom_torsion_atom_site_label_2
_geom_torsion_atom_site_label_3
_geom_torsion_atom_site_label_4
_geom_torsion
_geom_torsion_site_symmetry_1
_geom_torsion_site_symmetry_2
_geom_torsion_site_symmetry_3
_geom_torsion_site_symmetry_4
_geom_torsion_publ_flag
Eu1 O1 C1 O2 -101.5(7) . . . . ?
Eu1 O1 C1 C2 81.5(7) . . . . ?
Eu1 O2 C1 O1 -15.4(8) 3_566 . . . ?
Eu1 O2 C1 C2 161.7(3) 3_566 . . . ?
Eu1 O3 C13 O4 11.9(5) 3_666 . . . ?
Eu1 O3 C13 C5 -165.4(4) 3_666 . . . ?
Eu1 O4 C13 O3 -12.2(6) 3_666 . . . ?
Eu1 O4 C13 C5 165.1(4) 3_666 . . . ?
Eu1 O5 C14 Eu1 -130.4(13) . . . 4_576 ?
Eu1 O5 C14 O6 -177.5(4) . . . . ?
Eu1 O5 C14 C15 3.7(6) . . . . ?
Eu1 O6 C14 Eu1 156.8(15) 4_576 . . . ?
Eu1 O6 C14 O5 164.1(4) 4_576 . . . ?
Eu1 O6 C14 C15 -17.2(6) 4_576 . . . ?
Eu1 O7 C15 Eu1 131.7(9) . . . 4_576 ?
Eu1 O7 C15 O8 -176.6(4) . . . . ?
Eu1 O7 C15 C14 2.8(6) . . . . ?
Eu1 O8 C15 Eu1 -167.2(13) 4_576 . . . ?
Eu1 O8 C15 O7 -157.9(4) 4_576 . . . ?
Eu1 O8 C15 C14 22.7(5) 4_576 . . . ?
Eu1 C14 C15 Eu1 -166.56(13) . . . 4_576 ?
Eu1 C14 C15 Eu1 166.56(13) 4_576 . . . ?
Eu1 C14 C15 O7 164.7(4) 4_576 . . . ?
Eu1 C14 C15 O7 -1.8(4) . . . . ?
Eu1 C14 C15 O8 177.6(4) . . . . ?
Eu1 C14 C15 O8 -15.8(4) 4_576 . . . ?
O1 C1 C2 C3 49.9(7) . . . . ?
O1 C1 C2 C7 -135.0(5) . . . . ?
O2 C1 C2 C3 -127.5(5) . . . . ?
O2 C1 C2 C7 47.6(7) . . . . ?
O5 C14 C15 Eu1 -2.4(4) . . . . ?
O5 C14 C15 Eu1 -169.0(4) . . . 4_576 ?
O5 C14 C15 O7 -4.3(7) . . . . ?
O5 C14 C15 O8 175.2(4) . . . . ?
O6 C14 C15 Eu1 178.6(5) . . . . ?
O6 C14 C15 Eu1 12.1(4) . . . 4_576 ?
O6 C14 C15 O7 176.8(5) . . . . ?
O6 C14 C15 O8 -3.7(7) . . . . ?
N1 C11 C12 C8 0.7(8) . . . . ?
C1 C2 C3 C4 173.9(5) . . . . ?
C1 C2 C7 C6 -173.0(5) . . . . ?
C1 C2 C7 C8 15.0(8) . . . . ?
C2 C3 C4 C5 0.2(8) . . . . ?
C2 C7 C8 C9 -137.2(6) . . . . ?
C2 C7 C8 C12 50.0(7) . . . . ?
C3 C2 C7 C6 1.9(8) . . . . ?
C3 C2 C7 C8 -170.0(5) . . . . ?
C3 C4 C5 C6 -0.1(8) . . . . ?
C3 C4 C5 C13 177.0(5) . . . . ?
C4 C5 C6 C7 0.8(8) . . . . ?
C4 C5 C13 Eu1 -103.5(17) . . . 3_666 ?
C4 C5 C13 O3 -4.7(8) . . . . ?
C4 C5 C13 O4 178.0(5) . . . . ?
C5 C6 C7 C2 -1.7(8) . . . . ?
C5 C6 C7 C8 170.6(5) . . . . ?
C6 C5 C13 Eu1 73.6(18) . . . 3_666 ?
C6 C5 C13 O3 172.3(5) . . . . ?
C6 C5 C13 O4 -5.0(8) . . . . ?
C6 C7 C8 C9 50.9(7) . . . . ?
C6 C7 C8 C12 -121.9(6) . . . . ?
C7 C2 C3 C4 -1.2(8) . . . . ?
C7 C8 C9 C10 -170.9(5) . . . . ?
C7 C8 C12 C11 169.6(5) . . . . ?
C8 C9 C10 N1 1.9(9) . . . . ?
C9 C8 C12 C11 -3.4(8) . . . . ?
C10 N1 C11 C12 3.5(9) . . . . ?
C11 N1 C10 C9 -4.9(9) . . . . ?
C12 C8 C9 C10 2.1(9) . . . . ?
C13 C5 C6 C7 -176.2(5) . . . . ?

loop_
_platon_squeeze_void_nr
_platon_squeeze_void_average_x
_platon_squeeze_void_average_y
_platon_squeeze_void_average_z
_platon_squeeze_void_volume
_platon_squeeze_void_count_electrons
_platon_squeeze_void_content
1 0.500 0.500 1.000 172 25 '2.4 H2O'
2 0.500 1.000 0.500 172 25 '2.4 H2O'
